data_2236558
loop_
_publ_author_name
'Muralidharan, Srinivasan'
'Nagapandiselvi, Perumal'
'Srinivasan, Thothadri'
'Gopalakrishnan, Rengasamy'
'Velmurugan, Devadasan'

_publ_section_title
;
 3-Methyl-4-nitrophenol--4-dimethylaminopyridine (1/1)
;
_journal_coeditor_code PV2590
_journal_issue 11
_journal_name_full 'Acta Crystallographica Section E'
_journal_page_first o3106
_journal_paper_doi 10.1107/S1600536812041670
_journal_volume 68
_journal_year 2012
_chemical_formula_moiety 'C7 H7 N O3, C7 H10 N2'
_chemical_formula_sum 'C14 H17 N3 O3'
_chemical_formula_weight 275.31
_chemical_name_systematic
;
3-Methyl-4-nitrophenol--4-dimethylaminopyridine (1/1)
;
_space_group_IT_number 14
_symmetry_cell_setting monoclinic
_symmetry_space_group_name_Hall '-P 2ybc'
_symmetry_space_group_name_H-M 'P 1 21/c 1'
_atom_sites_solution_hydrogens geom
_atom_sites_solution_primary direct
_atom_sites_solution_secondary difmap
_audit_creation_method SHELXL-97
_cell_angle_alpha 90.00
_cell_angle_beta 103.870(5)
_cell_angle_gamma 90.00
_cell_formula_units_Z 4
_cell_length_a 11.4923(9)
_cell_length_b 9.8362(8)
_cell_length_c 12.7781(10)
_cell_measurement_reflns_used 3498
_cell_measurement_temperature 293(2)
_cell_measurement_theta_max 28.40
_cell_measurement_theta_min 1.83
_cell_volume 1402.3(2)
_computing_cell_refinement 'SAINT (Bruker, 2008)'
_computing_data_collection 'APEX2 (Bruker, 2008)'
_computing_data_reduction 'SAINT (Bruker, 2008)'
_computing_molecular_graphics 'ORTEP3 (Farrugia, 1997)'
_computing_publication_material 'SHELXL97 and PLATON (Spek, 2009)'
_computing_structure_refinement 'SHELXL97 (Sheldrick, 2008)'
_computing_structure_solution 'SHELXS97 (Sheldrick, 2008)'
_diffrn_ambient_temperature 293(2)
_diffrn_measured_fraction_theta_full 0.993
_diffrn_measured_fraction_theta_max 0.993
_diffrn_measurement_device_type 'Bruker SMART APEXII area-detector diffractometer'
_diffrn_measurement_method '\w and \f scans'
_diffrn_radiation_monochromator graphite
_diffrn_radiation_source 'fine-focus sealed tube'
_diffrn_radiation_type MoK\a
_diffrn_radiation_wavelength 0.71073
_diffrn_reflns_av_R_equivalents 0.0277
_diffrn_reflns_av_sigmaI/netI 0.0208
_diffrn_reflns_limit_h_max 12
_diffrn_reflns_limit_h_min -15
_diffrn_reflns_limit_k_max 13
_diffrn_reflns_limit_k_min -12
_diffrn_reflns_limit_l_max 17
_diffrn_reflns_limit_l_min -16
_diffrn_reflns_number 13307
_diffrn_reflns_theta_full 28.40
_diffrn_reflns_theta_max 28.40
_diffrn_reflns_theta_min 1.83
_exptl_absorpt_coefficient_mu 0.094
_exptl_absorpt_correction_T_max 0.9725
_exptl_absorpt_correction_T_min 0.9680
_exptl_absorpt_correction_type multi-scan
_exptl_absorpt_process_details '(<i>SADABS</i>; Bruker, 2008)'
_exptl_crystal_colour Colourless
_exptl_crystal_density_diffrn 1.304
_exptl_crystal_density_method 'not measured'
_exptl_crystal_description Block
_exptl_crystal_F_000 584
_exptl_crystal_size_max 0.35
_exptl_crystal_size_mid 0.30
_exptl_crystal_size_min 0.30
_refine_diff_density_max 0.348
_refine_diff_density_min -0.274
_refine_ls_extinction_method none
_refine_ls_goodness_of_fit_ref 1.028
_refine_ls_hydrogen_treatment constr
_refine_ls_matrix_type full
_refine_ls_number_parameters 184
_refine_ls_number_reflns 3498
_refine_ls_number_restraints 0
_refine_ls_restrained_S_all 1.028
_refine_ls_R_factor_all 0.0776
_refine_ls_R_factor_gt 0.0556
_refine_ls_shift/su_max 0.001
_refine_ls_shift/su_mean 0.000
_refine_ls_structure_factor_coef Fsqd
_refine_ls_weighting_details 'calc w=1/[\s^2^(Fo^2^)+(0.0939P)^2^+0.3610P] where P=(Fo^2^+2Fc^2^)/3'
_refine_ls_weighting_scheme calc
_refine_ls_wR_factor_gt 0.1595
_refine_ls_wR_factor_ref 0.1846
_reflns_number_gt 2469
_reflns_number_total 3498
_reflns_threshold_expression >2sigma(I)
_cod_data_source_file pv2590.cif
_cod_data_source_block I
_cod_original_sg_symbol_H-M 'P 21/c'
_cod_database_code 2236558
_cod_database_fobs_code 2236558

loop_
_symmetry_equiv_pos_as_xyz
'x, y, z'
'-x, y+1/2, -z+1/2'
'-x, -y, -z'
'x, -y-1/2, z-1/2'

loop_
_atom_site_type_symbol
_atom_site_label
_atom_site_fract_x
_atom_site_fract_y
_atom_site_fract_z
_atom_site_U_iso_or_equiv
_atom_site_adp_type
_atom_site_calc_flag
_atom_site_refinement_flags
_atom_site_occupancy
_atom_site_symmetry_multiplicity
O O3 0.15952(12) -0.10464(16) 0.99019(11) 0.0722(4) Uani d . 1 1
H H3 0.1231 -0.0878 0.9281 0.108 Uiso calc R 1 1
N N3 -0.03318(13) 0.41197(16) 0.70694(12) 0.0580(4) Uani d . 1 1
N N1 0.55651(14) 0.22673(19) 1.12638(14) 0.0661(4) Uani d . 1 1
O O1 0.63106(15) 0.1883(2) 1.20437(15) 0.0964(6) Uani d . 1 1
N N2 0.17044(15) 0.41211(18) 1.02568(13) 0.0637(4) Uani d . 1 1
C C14 0.10524(14) 0.41079(16) 0.92229(13) 0.0474(4) Uani d . 1 1
C C6 0.38178(14) 0.15782(17) 0.97841(13) 0.0475(4) Uani d . 1 1
C C1 0.45173(14) 0.14230(17) 1.08398(13) 0.0498(4) Uani d . 1 1
C C13 0.13746(15) 0.48787(18) 0.84064(15) 0.0524(4) Uani d . 1 1
H H13 0.2061 0.5415 0.8567 0.063 Uiso calc R 1 1
C C3 0.32858(16) -0.0365(2) 1.12182(14) 0.0568(4) Uani d . 1 1
H H3A 0.3113 -0.1011 1.1691 0.068 Uiso calc R 1 1
C C10 0.00038(16) 0.33308(18) 0.88898(16) 0.0569(4) Uani d . 1 1
H H10 -0.0253 0.2778 0.9381 0.068 Uiso calc R 1 1
C C5 0.28341(14) 0.07288(18) 0.94833(13) 0.0499(4) Uani d . 1 1
H H5 0.2347 0.0806 0.8791 0.060 Uiso calc R 1 1
C C4 0.25448(14) -0.02386(17) 1.01789(13) 0.0507(4) Uani d . 1 1
C C11 -0.06391(16) 0.33887(19) 0.78414(17) 0.0615(5) Uani d . 1 1
H H11 -0.1342 0.2882 0.7652 0.074 Uiso calc R 1 1
C C2 0.42568(15) 0.0457(2) 1.15360(13) 0.0558(4) Uani d . 1 1
H H2 0.4749 0.0369 1.2226 0.067 Uiso calc R 1 1
O O2 0.56459(19) 0.3367(2) 1.08688(19) 0.1206(8) Uani d . 1 1
C C12 0.06747(16) 0.48361(18) 0.73744(15) 0.0560(4) Uani d . 1 1
H H12 0.0920 0.5343 0.6852 0.067 Uiso calc R 1 1
C C7 0.40796(19) 0.2548(2) 0.89618(16) 0.0650(5) Uani d . 1 1
H H7A 0.3587 0.2327 0.8264 0.098 Uiso calc R 1 1
H H7B 0.4909 0.2478 0.8948 0.098 Uiso calc R 1 1
H H7C 0.3910 0.3460 0.9148 0.098 Uiso calc R 1 1
C C9 0.1410(3) 0.3213(3) 1.10553(18) 0.0842(7) Uani d . 1 1
H H9A 0.0657 0.3478 1.1194 0.126 Uiso calc R 1 1
H H9B 0.2026 0.3264 1.1711 0.126 Uiso calc R 1 1
H H9C 0.1353 0.2297 1.0787 0.126 Uiso calc R 1 1
C C8 0.26892(19) 0.5044(3) 1.06203(19) 0.0842(7) Uani d . 1 1
H H8A 0.3380 0.4714 1.0400 0.126 Uiso calc R 1 1
H H8B 0.2870 0.5109 1.1392 0.126 Uiso calc R 1 1
H H8C 0.2475 0.5926 1.0311 0.126 Uiso calc R 1 1

loop_
_atom_site_aniso_label
_atom_site_aniso_U_11
_atom_site_aniso_U_22
_atom_site_aniso_U_33
_atom_site_aniso_U_12
_atom_site_aniso_U_13
_atom_site_aniso_U_23
O3 0.0643(8) 0.0827(10) 0.0624(8) -0.0234(7) 0.0014(6) 0.0170(7)
N3 0.0535(8) 0.0548(8) 0.0598(9) 0.0094(7) 0.0020(6) -0.0021(7)
N1 0.0526(9) 0.0713(11) 0.0682(10) -0.0036(8) 0.0023(7) -0.0149(8)
O1 0.0690(10) 0.1098(13) 0.0881(11) -0.0055(9) -0.0249(8) -0.0143(10)
N2 0.0660(10) 0.0714(10) 0.0511(8) 0.0051(8) 0.0087(7) -0.0005(7)
C14 0.0456(8) 0.0435(8) 0.0533(9) 0.0073(6) 0.0119(6) -0.0005(7)
C6 0.0458(8) 0.0496(9) 0.0482(8) 0.0043(6) 0.0132(6) -0.0018(6)
C1 0.0406(8) 0.0544(9) 0.0515(9) 0.0044(7) 0.0056(6) -0.0099(7)
C13 0.0444(8) 0.0520(9) 0.0602(10) -0.0030(7) 0.0112(7) 0.0025(7)
C3 0.0553(9) 0.0649(11) 0.0485(9) 0.0058(8) 0.0093(7) 0.0111(8)
C10 0.0567(10) 0.0480(9) 0.0698(11) -0.0029(7) 0.0224(8) 0.0054(8)
C5 0.0484(8) 0.0584(9) 0.0399(8) -0.0007(7) 0.0047(6) 0.0034(7)
C4 0.0459(8) 0.0555(9) 0.0488(9) -0.0016(7) 0.0078(6) 0.0023(7)
C11 0.0453(9) 0.0537(10) 0.0813(13) -0.0029(7) 0.0069(8) -0.0095(9)
C2 0.0508(9) 0.0687(11) 0.0422(8) 0.0103(8) 0.0001(7) -0.0002(7)
O2 0.1045(15) 0.1048(15) 0.1303(17) -0.0483(12) -0.0155(12) 0.0154(13)
C12 0.0585(10) 0.0538(9) 0.0563(10) 0.0064(8) 0.0150(8) 0.0068(7)
C7 0.0666(11) 0.0673(12) 0.0613(11) -0.0061(9) 0.0157(9) 0.0084(9)
C9 0.1090(18) 0.0927(16) 0.0549(11) 0.0277(14) 0.0273(11) 0.0153(11)
C8 0.0637(12) 0.115(2) 0.0667(13) 0.0000(12) 0.0009(10) -0.0245(13)

loop_
_atom_type_symbol
_atom_type_description
_atom_type_scat_dispersion_real
_atom_type_scat_dispersion_imag
_atom_type_scat_source
C C 0.0033 0.0016 'International Tables Vol C Tables 4.2.6.8 and 6.1.1.4'
H H 0.0000 0.0000 'International Tables Vol C Tables 4.2.6.8 and 6.1.1.4'
N N 0.0061 0.0033 'International Tables Vol C Tables 4.2.6.8 and 6.1.1.4'
O O 0.0106 0.0060 'International Tables Vol C Tables 4.2.6.8 and 6.1.1.4'

loop_
_geom_angle_atom_site_label_1
_geom_angle_atom_site_label_2
_geom_angle_atom_site_label_3
_geom_angle
C4 O3 H3 109.5
C12 N3 C11 115.74(15)
O2 N1 O1 121.00(19)
O2 N1 C1 119.70(17)
O1 N1 C1 119.19(19)
C14 N2 C8 121.99(18)
C14 N2 C9 120.72(18)
C8 N2 C9 117.27(18)
N2 C14 C10 122.35(17)
N2 C14 C13 122.36(16)
C10 C14 C13 115.29(15)
C5 C6 C1 116.28(15)
C5 C6 C7 118.45(15)
C1 C6 C7 125.23(16)
C2 C1 C6 122.06(15)
C2 C1 N1 116.10(15)
C6 C1 N1 121.85(17)
C12 C13 C14 119.88(16)
C12 C13 H13 120.1
C14 C13 H13 120.1
C2 C3 C4 119.98(16)
C2 C3 H3A 120.0
C4 C3 H3A 120.0
C11 C10 C14 119.82(17)
C11 C10 H10 120.1
C14 C10 H10 120.1
C6 C5 C4 122.56(14)
C6 C5 H5 118.7
C4 C5 H5 118.7
O3 C4 C5 122.98(15)
O3 C4 C3 118.28(15)
C5 C4 C3 118.74(15)
N3 C11 C10 124.75(16)
N3 C11 H11 117.6
C10 C11 H11 117.6
C3 C2 C1 120.37(15)
C3 C2 H2 119.8
C1 C2 H2 119.8
N3 C12 C13 124.50(17)
N3 C12 H12 117.8
C13 C12 H12 117.8
C6 C7 H7A 109.5
C6 C7 H7B 109.5
H7A C7 H7B 109.5
C6 C7 H7C 109.5
H7A C7 H7C 109.5
H7B C7 H7C 109.5
N2 C9 H9A 109.5
N2 C9 H9B 109.5
H9A C9 H9B 109.5
N2 C9 H9C 109.5
H9A C9 H9C 109.5
H9B C9 H9C 109.5
N2 C8 H8A 109.5
N2 C8 H8B 109.5
H8A C8 H8B 109.5
N2 C8 H8C 109.5
H8A C8 H8C 109.5
H8B C8 H8C 109.5

loop_
_geom_bond_atom_site_label_1
_geom_bond_atom_site_label_2
_geom_bond_distance
O3 C4 1.328(2)
O3 H3 0.8200
N3 C12 1.331(2)
N3 C11 1.335(3)
N1 O2 1.207(3)
N1 O1 1.209(2)
N1 C1 1.456(2)
N2 C14 1.354(2)
N2 C8 1.439(3)
N2 C9 1.456(3)
C14 C10 1.404(2)
C14 C13 1.409(2)
C6 C5 1.384(2)
C6 C1 1.403(2)
C6 C7 1.502(3)
C1 C2 1.383(3)
C13 C12 1.371(3)
C13 H13 0.9300
C3 C2 1.359(2)
C3 C4 1.401(2)
C3 H3A 0.9300
C10 C11 1.367(3)
C10 H10 0.9300
C5 C4 1.396(2)
C5 H5 0.9300
C11 H11 0.9300
C2 H2 0.9300
C12 H12 0.9300
C7 H7A 0.9600
C7 H7B 0.9600
C7 H7C 0.9600
C9 H9A 0.9600
C9 H9B 0.9600
C9 H9C 0.9600
C8 H8A 0.9600
C8 H8B 0.9600
C8 H8C 0.9600

loop_
_geom_hbond_atom_site_label_D
_geom_hbond_atom_site_label_H
_geom_hbond_atom_site_label_A
_geom_hbond_site_symmetry_A
_geom_hbond_distance_DH
_geom_hbond_distance_HA
_geom_hbond_distance_DA
_geom_hbond_angle_DHA
O3 H3 N3 2_546 0.82 1.79 2.594(2) 168

loop_
_geom_torsion_atom_site_label_1
_geom_torsion_atom_site_label_2
_geom_torsion_atom_site_label_3
_geom_torsion_atom_site_label_4
_geom_torsion
C8 N2 C14 C10 -172.07(18)
C9 N2 C14 C10 6.4(3)
C8 N2 C14 C13 7.6(3)
C9 N2 C14 C13 -174.00(17)
C5 C6 C1 C2 1.3(2)
C7 C6 C1 C2 -176.47(17)
C5 C6 C1 N1 -178.98(15)
C7 C6 C1 N1 3.2(3)
O2 N1 C1 C2 -156.9(2)
O1 N1 C1 C2 19.3(3)
O2 N1 C1 C6 23.4(3)
O1 N1 C1 C6 -160.43(18)
N2 C14 C13 C12 -179.41(16)
C10 C14 C13 C12 0.3(2)
N2 C14 C10 C11 178.01(17)
C13 C14 C10 C11 -1.7(2)
C1 C6 C5 C4 -0.3(2)
C7 C6 C5 C4 177.63(17)
C6 C5 C4 O3 179.17(16)
C6 C5 C4 C3 -0.7(3)
C2 C3 C4 O3 -179.11(17)
C2 C3 C4 C5 0.7(3)
C12 N3 C11 C10 -0.4(3)
C14 C10 C11 N3 1.8(3)
C4 C3 C2 C1 0.2(3)
C6 C1 C2 C3 -1.3(3)
N1 C1 C2 C3 178.99(16)
C11 N3 C12 C13 -1.2(3)
C14 C13 C12 N3 1.2(3)
